data_4321325
loop_
_publ_author_name
'Bernice M. T. Lam'
'Jason A. Halfen'
'Victor G. Young,'
'John R. Hagadorn'
'Patrick L. Holland'
'Agust\'i Lled\'os'
'Lourdes Cucurull-S\'anchez'
'Juan J. Novoa'
'Santiago Alvarez'
'William B. Tolman'

_publ_section_title
;
 Ligand Macrocycle Structural Effects on Copper-Dioxygen Reactivity
;
_journal_name_full 'Inorganic Chemistry'
_journal_page_first 4059
_journal_page_last 4072
_journal_paper_doi 10.1021/ic000248p
_journal_volume 39
_journal_year 2000
_chemical_compound_source 'B. Lam / Prof. W. Tolman'
_chemical_formula_sum 'C91 H90 B2 Cl4 Cu2 D42 N6 O5'
_chemical_formula_weight 1722.87
_chemical_name_common 98038cc
_chemical_name_systematic
; 
 ? 
;
_space_group_IT_number 7
_symmetry_cell_setting monoclinic
_symmetry_space_group_name_Hall 'P -2yac'
_symmetry_space_group_name_H-M 'P 1 n 1'
_atom_sites_solution_hydrogens geom
_atom_sites_solution_primary direct
_atom_sites_solution_secondary difmap
_audit_creation_method SHELXL
_cell_angle_alpha 90.00
_cell_angle_beta 104.728(1)
_cell_angle_gamma 90.00
_cell_formula_units_Z 2
_cell_length_a 14.4665(3)
_cell_length_b 11.7064(2)
_cell_length_c 27.8227(6)
_cell_measurement_temperature 148(2)
_cell_volume 4556.98(16)
_computing_structure_refinement 'SHELXL-93 (Sheldrick, 1993)'
_computing_structure_solution 'SHELXS-86 (Sheldrick, 1990)'
_diffrn_ambient_temperature 148(2)
_diffrn_radiation_monochromator graphite
_diffrn_radiation_source 'fine-focus sealed tube'
_diffrn_radiation_type MoK\a
_diffrn_radiation_wavelength 0.71073
_diffrn_reflns_av_R_equivalents 0.0283
_diffrn_reflns_av_sigmaI/netI 0.0823
_diffrn_reflns_limit_h_max 13
_diffrn_reflns_limit_h_min -17
_diffrn_reflns_limit_k_max 13
_diffrn_reflns_limit_k_min 0
_diffrn_reflns_limit_l_max 32
_diffrn_reflns_limit_l_min -33
_diffrn_reflns_number 21514
_diffrn_reflns_theta_max 25.03
_diffrn_reflns_theta_min 1.46
_exptl_absorpt_coefficient_mu 0.636
_exptl_absorpt_correction_T_max 1.000
_exptl_absorpt_correction_T_min 0.845
_exptl_absorpt_correction_type 'SADABS (Sheldrick, 1996)'
_exptl_crystal_colour 'Purple-brown, translucent'
_exptl_crystal_density_diffrn 1.256
_exptl_crystal_description Plate
_exptl_crystal_F_000 1792
_exptl_crystal_size_max 0.45
_exptl_crystal_size_mid 0.21
_exptl_crystal_size_min 0.04
_refine_diff_density_max 0.362
_refine_diff_density_min -0.420
_refine_diff_density_rms 0.048
_refine_ls_abs_structure_details 'Flack H D (1983), Acta Cryst. A39, 876-881'
_refine_ls_abs_structure_Flack 0.46(3)
_refine_ls_extinction_method none
_refine_ls_goodness_of_fit_all 0.961
_refine_ls_goodness_of_fit_obs 1.156
_refine_ls_matrix_type full
_refine_ls_number_parameters 824
_refine_ls_number_reflns 10335
_refine_ls_number_restraints 771
_refine_ls_restrained_S_all 0.973
_refine_ls_restrained_S_obs 1.146
_refine_ls_R_factor_all 0.0840
_refine_ls_R_factor_obs 0.0524
_refine_ls_shift/esd_max -0.045
_refine_ls_shift/esd_mean 0.007
_refine_ls_structure_factor_coef Fsqd
_refine_ls_weighting_details 'w=1/[\s^2^(Fo^2^)+(0.0621P)^2^+0.0000P] where P=(Fo^2^+2Fc^2^)/3'
_refine_ls_weighting_scheme calc
_refine_ls_wR_factor_all 0.1321
_refine_ls_wR_factor_obs 0.1197
_reflns_number_observed 6208
_reflns_number_total 10337
_reflns_observed_criterion >2sigma(I)
_cod_data_source_file ic000248p_5.cif
_cod_data_source_block 98038cc
_cod_depositor_comments
;
The following automatic conversions were performed:

'_symmetry_cell_setting' value 'Monoclinic' changed to 'monoclinic'
according to the built-in table from CIF Core dictionary named
'cif_core.dic' version 2.4.1 from 2010-06-29.

Automatic conversion script
Id: cif_fix_values 1646 2011-03-28 12:23:43Z adriana 

The following automatic conversions were performed:

'_refine_ls_weighting_scheme' value 'calc
w=1/[\s^2^(Fo^2^)+(0.0621P)^2^+0.0000P] where P=(Fo^2^+2Fc^2^)/3' was
changed to 'calc'. New tag '_refine_ls_weighting_details' was
created. The value of the new tag was set to
'w=1/[\s^2^(Fo^2^)+(0.0621P)^2^+0.0000P] where P=(Fo^2^+2Fc^2^)/3'.

Automatic conversion script
Id: cif_fix_values 3143 2015-03-26 13:38:13Z robertas 
;
_cod_original_cell_volume 4557.0(2)
_cod_original_formula_sum 'C91 H90 D42 B2 Cl4 Cu2 N6 O5'
_cod_database_code 4321325

loop_
_symmetry_equiv_pos_as_xyz
'x, y, z'
'x+1/2, -y, z+1/2'

loop_
_atom_site_aniso_label
_atom_site_aniso_U_11
_atom_site_aniso_U_22
_atom_site_aniso_U_33
_atom_site_aniso_U_23
_atom_site_aniso_U_13
_atom_site_aniso_U_12
Cu1 0.0592(10) 0.0822(12) 0.0330(9) -0.0229(8) 0.0129(8) -0.0161(9)
O1 0.064(6) 0.218(11) 0.030(5) -0.022(5) 0.000(4) 0.004(6)
N1 0.068(7) 0.040(5) 0.050(6) -0.015(5) -0.019(5) 0.013(5)
C1 0.039(6) 0.084(8) 0.035(5) 0.003(5) 0.028(5) 0.008(5)
C2 0.060(6) 0.075(6) 0.048(6) -0.021(5) 0.049(5) -0.011(5)
N2 0.067(6) 0.017(4) 0.064(6) -0.009(4) 0.032(5) -0.003(4)
C3 0.110(10) 0.043(6) 0.048(8) -0.009(5) 0.012(7) 0.036(6)
C4 0.158(12) 0.021(5) 0.076(9) -0.028(5) 0.058(8) -0.024(6)
N3 0.063(6) 0.041(5) 0.044(5) -0.008(4) -0.012(4) -0.023(4)
C5 0.037(6) 0.063(8) 0.053(7) -0.022(6) -0.017(5) -0.014(6)
C6 0.035(6) 0.067(7) 0.050(7) 0.020(5) 0.012(5) 0.008(5)
C7 0.023(5) 0.043(5) 0.017(4) -0.013(4) 0.009(4) -0.007(4)
C8 0.030(5) 0.058(7) 0.038(6) -0.020(5) -0.013(4) -0.014(5)
C9 0.068(7) 0.046(5) 0.066(6) -0.025(5) -0.007(5) 0.041(5)
C10 0.068(8) 0.111(10) 0.075(8) -0.075(7) -0.006(6) 0.006(7)
C11 0.058(7) 0.063(8) 0.050(7) -0.009(6) 0.017(6) -0.005(6)
C12 0.075(5) 0.048(4) 0.036(4) 0.001(3) 0.004(3) -0.011(3)
C13 0.071(8) 0.055(7) 0.062(8) 0.004(6) 0.013(7) -0.012(6)
C14 0.179(15) 0.082(9) 0.060(9) -0.021(7) 0.044(9) -0.049(9)
C15 0.079(11) 0.135(12) 0.211(20) -0.027(12) 0.104(12) 0.018(9)
C16 0.052(7) 0.160(13) 0.095(10) -0.046(9) 0.035(7) -0.013(8)
Cu2 0.0516(9) 0.0781(11) 0.0389(9) 0.0214(8) 0.0116(8) 0.0127(9)
O2 0.030(4) 0.140(7) 0.054(5) 0.065(5) 0.015(4) 0.016(4)
N4 0.016(4) 0.065(6) 0.040(5) 0.021(4) 0.011(4) 0.016(4)
C17 0.055(7) 0.050(7) 0.089(9) 0.040(6) 0.012(6) 0.034(6)
C18 0.092(8) 0.049(6) 0.035(6) -0.016(5) -0.006(5) 0.033(5)
N5 0.056(5) 0.063(6) 0.012(4) 0.003(4) -0.002(4) 0.026(4)
C19 0.056(7) 0.073(7) 0.043(7) 0.005(5) 0.012(5) 0.037(6)
C20 0.038(5) 0.096(10) 0.084(9) 0.014(7) 0.026(6) 0.006(6)
N6 0.053(6) 0.038(5) 0.069(6) 0.023(5) 0.043(5) 0.006(4)
C21 0.064(8) 0.049(7) 0.091(10) 0.010(7) 0.043(7) 0.017(6)
C22 0.050(7) 0.040(6) 0.065(7) 0.039(5) 0.008(6) 0.022(5)
C23 0.113(11) 0.041(7) 0.090(10) 0.015(7) -0.028(8) 0.002(7)
C24 0.095(9) 0.072(9) 0.086(10) 0.021(7) 0.020(8) -0.050(7)
C25 0.127(11) 0.059(6) 0.077(8) -0.032(6) -0.003(7) 0.028(6)
C26 0.118(11) 0.082(8) 0.131(11) -0.027(7) 0.046(8) -0.086(8)
C27 0.085(9) 0.041(6) 0.026(6) -0.014(5) -0.015(6) 0.025(6)
C28 0.109(7) 0.078(5) 0.084(6) -0.029(5) -0.021(5) 0.040(5)
C29 0.132(12) 0.058(7) 0.041(7) -0.017(6) -0.002(7) 0.050(7)
C30 0.039(5) 0.047(6) 0.093(9) 0.022(5) 0.055(6) 0.002(4)
C31 0.133(14) 0.054(7) 0.158(15) 0.017(8) 0.100(12) 0.033(8)
C32 0.117(10) 0.059(6) 0.068(8) -0.019(6) 0.040(7) 0.046(7)
B1 0.044(3) 0.037(2) 0.042(2) -0.010(5) 0.018(2) 0.004(4)
C101 0.073(7) 0.062(5) 0.032(5) -0.013(5) 0.023(4) -0.037(5)
C102 0.095(9) 0.100(7) 0.046(7) 0.006(6) 0.012(6) -0.070(6)
C103 0.113(9) 0.132(8) 0.057(8) -0.034(7) 0.014(6) -0.079(7)
C104 0.164(11) 0.116(7) 0.079(10) -0.051(7) 0.084(7) -0.106(9)
C105 0.117(8) 0.063(6) 0.139(11) -0.051(7) 0.103(7) -0.055(6)
C106 0.099(7) 0.039(5) 0.100(9) -0.022(5) 0.068(6) -0.034(5)
C107 0.099(8) 0.025(5) 0.032(5) -0.015(5) 0.022(5) -0.019(5)
C108 0.088(8) 0.048(7) 0.053(6) -0.013(5) 0.032(5) -0.009(6)
C109 0.172(11) 0.071(9) 0.039(6) -0.001(7) 0.049(7) 0.002(10)
C110 0.178(11) 0.050(7) 0.025(5) 0.005(5) 0.017(5) 0.027(7)
C111 0.130(9) 0.037(6) 0.032(5) -0.004(5) 0.003(5) 0.014(6)
C112 0.091(8) 0.035(6) 0.029(5) -0.017(5) 0.017(6) -0.013(6)
C113 0.049(7) 0.030(6) 0.023(6) -0.003(5) 0.011(5) -0.009(5)
C114 0.046(6) 0.036(5) 0.015(4) 0.000(4) -0.011(4) -0.003(4)
C115 0.048(7) 0.039(6) 0.052(7) -0.017(5) 0.014(5) 0.019(5)
C116 0.033(6) 0.037(5) 0.022(5) 0.009(4) 0.009(5) -0.010(5)
C117 0.025(5) 0.044(6) 0.045(7) -0.006(5) 0.018(5) -0.010(5)
C118 0.046(6) 0.025(5) 0.026(5) -0.005(4) 0.001(5) -0.008(5)
C119 0.045(7) 0.051(7) 0.043(7) -0.020(6) 0.026(6) -0.019(5)
C120 0.036(6) 0.059(7) 0.062(8) 0.002(6) 0.024(6) -0.019(6)
C121 0.065(8) 0.055(7) 0.087(10) 0.023(7) 0.021(7) 0.011(6)
C122 0.062(8) 0.059(7) 0.059(8) -0.018(6) 0.019(6) 0.003(6)
C123 0.050(7) 0.049(7) 0.061(7) 0.012(5) 0.029(6) -0.020(5)
C124 0.067(7) 0.028(5) 0.030(5) -0.004(4) 0.016(5) 0.000(5)
B2 0.044(3) 0.037(2) 0.042(2) -0.010(5) 0.018(2) 0.004(4)
C201 0.082(7) 0.053(5) 0.080(8) 0.033(6) 0.067(6) 0.032(6)
C202 0.084(8) 0.113(8) 0.061(8) 0.039(6) 0.032(6) 0.053(6)
C203 0.137(11) 0.154(10) 0.085(10) 0.016(8) 0.040(8) 0.119(9)
C204 0.154(12) 0.168(10) 0.096(11) 0.077(10) 0.071(7) 0.108(11)
C205 0.171(12) 0.067(7) 0.106(11) 0.053(6) 0.105(8) 0.082(7)
C206 0.104(7) 0.050(6) 0.089(8) 0.035(5) 0.076(6) 0.047(5)
C207 0.062(6) 0.044(6) 0.064(7) 0.016(5) 0.044(5) -0.002(5)
C208 0.103(8) 0.044(7) 0.063(6) 0.000(6) 0.055(6) -0.002(6)
C209 0.112(9) 0.056(8) 0.088(8) -0.010(7) 0.076(8) -0.010(7)
C210 0.130(9) 0.072(9) 0.059(7) 0.002(6) 0.050(6) -0.028(7)
C211 0.079(7) 0.071(8) 0.062(6) 0.016(6) 0.026(5) -0.003(6)
C212 0.071(7) 0.052(7) 0.053(6) -0.012(6) 0.026(6) -0.015(6)
C213 0.056(8) 0.044(7) 0.027(6) 0.013(5) 0.014(6) 0.011(6)
C214 0.078(8) 0.025(5) 0.057(7) 0.014(5) 0.045(6) 0.024(5)
C215 0.071(7) 0.023(5) 0.016(5) 0.004(4) 0.011(5) 0.021(4)
C216 0.060(8) 0.047(7) 0.043(7) 0.018(6) 0.009(6) -0.005(6)
C217 0.070(8) 0.021(5) 0.026(6) 0.006(4) 0.003(5) 0.007(5)
C218 0.043(7) 0.034(6) 0.053(7) 0.008(5) 0.026(6) -0.002(5)
C219 0.037(6) 0.043(6) 0.043(7) -0.001(5) 0.015(6) 0.016(5)
C220 0.050(7) 0.042(6) 0.054(8) 0.027(6) 0.016(6) 0.001(5)
C221 0.042(6) 0.062(7) 0.051(6) 0.021(5) 0.039(5) 0.028(5)
C222 0.034(6) 0.036(6) 0.112(11) -0.015(6) 0.044(7) 0.005(5)
C223 0.057(8) 0.067(8) 0.070(8) 0.043(7) 0.025(7) 0.003(6)
C224 0.018(5) 0.062(8) 0.088(9) -0.004(7) 0.028(5) 0.009(5)

loop_
_atom_site_label
_atom_site_type_symbol
_atom_site_fract_x
_atom_site_fract_y
_atom_site_fract_z
_atom_site_U_iso_or_equiv
_atom_site_thermal_displace_type
_atom_site_occupancy
_atom_site_calc_flag
_atom_site_refinement_flags
_atom_site_disorder_group
Cu1 Cu 0.10869(7) 0.20963(14) 0.43150(3) 0.0579(5) Uani 1 d . .
O1 O -0.0117(7) 0.2164(10) 0.3799(3) 0.106(4) Uani 1 d . .
N1 N 0.0865(6) 0.3184(6) 0.4878(3) 0.059(3) Uani 1 d D .
C1 C 0.0296(6) 0.2375(7) 0.5127(3) 0.049(3) Uani 1 d DU .
H1A H 0.0187(6) 0.2749(7) 0.5427(3) 0.059 Uiso 1 calc R .
H1B H -0.0336(6) 0.2228(7) 0.4896(3) 0.059 Uiso 1 calc R .
C2 C 0.0799(7) 0.1251(7) 0.5274(3) 0.055(3) Uani 1 d DU .
H2A H 0.0392(7) 0.0748(7) 0.5420(3) 0.066 Uiso 1 calc R .
H2B H 0.1404(7) 0.1385(7) 0.5529(3) 0.066 Uiso 1 calc R .
N2 N 0.1012(5) 0.0663(5) 0.4826(3) 0.047(2) Uani 1 d DU .
C3 C 0.1969(7) 0.0205(8) 0.4926(4) 0.069(4) Uani 1 d D .
H3A H 0.1923(7) -0.0638(8) 0.4934(4) 0.082 Uiso 1 calc R .
H3B H 0.2321(7) 0.0457(8) 0.5262(4) 0.082 Uiso 1 calc R .
C4 C 0.2556(9) 0.0513(6) 0.4573(4) 0.080(4) Uani 1 d D .
H4A H 0.2310(9) 0.0113(6) 0.4252(4) 0.096 Uiso 1 calc R .
H4B H 0.3229(9) 0.0282(6) 0.4712(4) 0.096 Uiso 1 calc R .
N3 N 0.2491(6) 0.1830(6) 0.4492(3) 0.054(3) Uani 1 d D .
C5 C 0.3050(7) 0.2435(8) 0.4945(3) 0.056(3) Uani 1 d D .
H5A H 0.3085(7) 0.1944(8) 0.5239(3) 0.067 Uiso 1 calc R .
H5B H 0.3711(7) 0.2555(8) 0.4915(3) 0.067 Uiso 1 calc R .
C6 C 0.2634(6) 0.3563(8) 0.5028(4) 0.050(3) Uani 1 d D .
H6A H 0.2446(6) 0.3968(8) 0.4706(4) 0.061 Uiso 1 calc R .
H6B H 0.3142(6) 0.4021(8) 0.5251(4) 0.061 Uiso 1 calc R .
C7 C 0.1787(4) 0.3532(7) 0.5246(2) 0.027(2) Uani 1 d D .
H7A H 0.1701(4) 0.4299(7) 0.5378(2) 0.033 Uiso 1 calc R .
H7B H 0.1919(4) 0.2990(7) 0.5528(2) 0.033 Uiso 1 calc R .
C8 C 0.0273(6) 0.4193(7) 0.4666(3) 0.046(3) Uani 1 d D .
H8A H -0.0290(6) 0.3857(7) 0.4421(3) 0.055 Uiso 1 calc R .
C9 C 0.0735(7) 0.4923(7) 0.4361(4) 0.064(4) Uani 1 d D .
H9A H 0.1002(7) 0.4442(7) 0.4141(4) 0.096 Uiso 1 calc R .
H9B H 0.1248(7) 0.5368(7) 0.4578(4) 0.096 Uiso 1 calc R .
H9C H 0.0260(7) 0.5444(7) 0.4160(4) 0.096 Uiso 1 calc R .
C10 C -0.0172(7) 0.4885(9) 0.5025(4) 0.089(5) Uani 1 d D .
H10A H -0.0476(7) 0.4365(9) 0.5215(4) 0.134 Uiso 1 d R .
H10B H -0.0653(7) 0.5407(9) 0.4830(4) 0.134 Uiso 1 d R .
H10C H 0.0328(7) 0.5325(9) 0.5254(4) 0.134 Uiso 1 d R .
C11 C 0.0248(7) -0.0196(9) 0.4627(4) 0.056(3) Uani 1 d D .
H11A H -0.0377(7) 0.0216(9) 0.4539(4) 0.068 Uiso 1 calc R .
C12 C 0.0397(5) -0.0707(5) 0.4162(2) 0.055(2) Uani 1 d D .
H12A H -0.0197(5) -0.1076(5) 0.3979(2) 0.082 Uiso 1 d R .
H12B H 0.0912(5) -0.1274(5) 0.4240(2) 0.082 Uiso 1 d R .
H12C H 0.0565(5) -0.0097(5) 0.3959(2) 0.082 Uiso 1 d R .
C13 C 0.0180(9) -0.1141(9) 0.4992(4) 0.063(3) Uani 1 d D .
H13A H -0.0412(9) -0.1577(9) 0.4871(4) 0.095 Uiso 1 d R .
H13B H 0.0191(9) -0.0807(9) 0.5316(4) 0.095 Uiso 1 d R .
H13C H 0.0730(9) -0.1649(9) 0.5025(4) 0.095 Uiso 1 d R .
C14 C 0.2931(11) 0.1958(10) 0.4055(4) 0.104(6) Uani 1 d D .
H14A H 0.2535(11) 0.1510(10) 0.3770(4) 0.125 Uiso 1 calc R .
C15 C 0.3982(9) 0.1570(13) 0.4141(7) 0.129(7) Uani 1 d D .
H15A H 0.4227(9) 0.1808(13) 0.3859(7) 0.194 Uiso 1 d R .
H15B H 0.3985(9) 0.0735(13) 0.4162(7) 0.194 Uiso 1 d R .
H15C H 0.4389(9) 0.1887(13) 0.4449(7) 0.194 Uiso 1 d R .
C16 C 0.2894(8) 0.3215(11) 0.3902(5) 0.099(5) Uani 1 d D .
H16A H 0.3348(8) 0.3644(11) 0.4161(5) 0.149 Uiso 1 d R .
H16B H 0.2247(8) 0.3515(11) 0.3868(5) 0.149 Uiso 1 d R .
H16C H 0.3067(8) 0.3296(11) 0.3585(5) 0.149 Uiso 1 d R .
Cu2 Cu -0.05179(7) 0.21093(13) 0.31289(4) 0.0562(4) Uani 1 d . .
O2 O 0.0665(6) 0.2257(8) 0.3606(3) 0.074(3) Uani 1 d . .
N4 N -0.0317(4) 0.3217(6) 0.2570(3) 0.040(2) Uani 1 d D .
C17 C 0.0238(7) 0.2424(7) 0.2300(4) 0.066(4) Uani 1 d D .
H17A H 0.0280(7) 0.2791(7) 0.1986(4) 0.079 Uiso 1 calc R .
H17B H 0.0897(7) 0.2327(7) 0.2510(4) 0.079 Uiso 1 calc R .
C18 C -0.0215(8) 0.1268(7) 0.2186(3) 0.063(4) Uani 1 d D .
H18A H -0.0834(8) 0.1355(7) 0.1935(3) 0.075 Uiso 1 calc R .
H18B H 0.0202(8) 0.0784(7) 0.2038(3) 0.075 Uiso 1 calc R .
N5 N -0.0379(5) 0.0694(6) 0.2619(2) 0.046(2) Uani 1 d D .
C19 C -0.1409(6) 0.0173(8) 0.2491(4) 0.057(3) Uani 1 d D .
H19A H -0.1759(6) 0.0405(8) 0.2151(4) 0.069 Uiso 1 calc R .
H19B H -0.1367(6) -0.0672(8) 0.2500(4) 0.069 Uiso 1 calc R .
C20 C -0.1950(7) 0.0583(8) 0.2863(4) 0.071(4) Uani 1 d D .
H20A H -0.2624(7) 0.0340(8) 0.2741(4) 0.085 Uiso 1 calc R .
H20B H -0.1683(7) 0.0183(8) 0.3182(4) 0.085 Uiso 1 calc R .
N6 N -0.1940(6) 0.1816(6) 0.2965(3) 0.048(3) Uani 1 d D .
C21 C -0.2462(8) 0.2427(8) 0.2511(4) 0.064(4) Uani 1 d D .
H21A H -0.3133(8) 0.2518(8) 0.2529(4) 0.076 Uiso 1 calc R .
H21B H -0.2470(8) 0.1930(8) 0.2223(4) 0.076 Uiso 1 calc R .
C22 C -0.2104(7) 0.3575(7) 0.2407(4) 0.053(3) Uani 1 d D .
H22A H -0.1966(7) 0.4029(7) 0.2718(4) 0.063 Uiso 1 calc R .
H22B H -0.2620(7) 0.3971(7) 0.2162(4) 0.063 Uiso 1 calc R .
C23 C -0.1219(7) 0.3561(9) 0.2213(4) 0.091(5) Uani 1 d D .
H23A H -0.1335(7) 0.3036(9) 0.1925(4) 0.109 Uiso 1 calc R .
H23B H -0.1130(7) 0.4336(9) 0.2089(4) 0.109 Uiso 1 calc R .
C24 C 0.0341(8) 0.4205(9) 0.2798(4) 0.085(5) Uani 1 d D .
H24A H 0.0905(8) 0.3915(9) 0.3056(4) 0.102 Uiso 1 calc R .
C25 C -0.0244(9) 0.5068(8) 0.3032(4) 0.093(5) Uani 1 d D .
H25A H -0.0514(9) 0.4696(8) 0.3281(4) 0.139 Uiso 1 d R .
H25B H -0.0763(9) 0.5370(8) 0.2764(4) 0.139 Uiso 1 d R .
H25C H 0.0174(9) 0.5697(8) 0.3187(4) 0.139 Uiso 1 d R .
C26 C 0.0670(9) 0.4889(9) 0.2395(5) 0.107(5) Uani 1 d D .
H26A H 0.0943(9) 0.5626(9) 0.2526(5) 0.161 Uiso 1 d R .
H26B H 0.0115(9) 0.5018(9) 0.2114(5) 0.161 Uiso 1 d R .
H26C H 0.1151(9) 0.4446(9) 0.2283(5) 0.161 Uiso 1 d R .
C27 C 0.0318(7) -0.0242(8) 0.2823(3) 0.056(3) Uani 1 d D .
H27A H 0.0096(7) -0.0576(8) 0.3105(3) 0.067 Uiso 1 calc R .
C28 C 0.1316(6) 0.0167(6) 0.3047(3) 0.098(3) Uani 1 d D .
H28A H 0.1313(6) 0.0725(6) 0.3309(3) 0.148 Uiso 1 d R .
H28B H 0.1572(6) 0.0524(6) 0.2790(3) 0.148 Uiso 1 d R .
H28C H 0.1717(6) -0.0486(6) 0.3189(3) 0.148 Uiso 1 d R .
C29 C 0.0336(10) -0.1252(9) 0.2466(4) 0.081(5) Uani 1 d D .
H29A H 0.0770(10) -0.1839(9) 0.2647(4) 0.122 Uiso 1 d R .
H29B H 0.0575(10) -0.0968(9) 0.2189(4) 0.122 Uiso 1 d R .
H29C H -0.0302(10) -0.1582(9) 0.2337(4) 0.122 Uiso 1 d R .
C30 C -0.2356(6) 0.2045(7) 0.3411(4) 0.053(3) Uani 1 d D .
H30A H -0.1949(6) 0.1630(7) 0.3704(4) 0.064 Uiso 1 calc R .
C31 C -0.3384(8) 0.1618(10) 0.3337(6) 0.103(6) Uani 1 d D .
H31A H -0.3424(8) 0.0805(10) 0.3251(6) 0.155 Uiso 1 d R .
H31B H -0.3782(8) 0.2058(10) 0.3061(6) 0.155 Uiso 1 d R .
H31C H -0.3611(8) 0.1738(10) 0.3636(6) 0.155 Uiso 1 d R .
C32 C -0.2301(9) 0.3338(8) 0.3539(4) 0.078(4) Uani 1 d D .
H32A H -0.2487(9) 0.3455(8) 0.3851(4) 0.117 Uiso 1 d R .
H32B H -0.2733(9) 0.3768(8) 0.3272(4) 0.117 Uiso 1 d R .
H32C H -0.1645(9) 0.3605(8) 0.3579(4) 0.117 Uiso 1 d R .
B1 B 0.1358(9) 0.2576(9) 0.6996(5) 0.0397(12) Uani 1 d . .
C101 C 0.0523(8) 0.1616(8) 0.6756(4) 0.054(3) Uani 1 d DU .
C102 C -0.0330(9) 0.1823(9) 0.6407(4) 0.082(4) Uani 1 d DU .
H10F H -0.0515(9) 0.2583(9) 0.6308(4) 0.098 Uiso 1 calc R .
C103 C -0.0933(9) 0.0885(11) 0.6193(5) 0.102(4) Uani 1 d DU .
H10G H -0.1539(9) 0.1038(11) 0.5974(5) 0.122 Uiso 1 calc R .
C104 C -0.0659(10) -0.0222(11) 0.6297(5) 0.110(4) Uani 1 d DU .
H10H H -0.1043(10) -0.0833(11) 0.6132(5) 0.132 Uiso 1 calc R .
C105 C 0.0183(9) -0.0437(9) 0.6645(6) 0.093(4) Uani 1 d DU .
H10I H 0.0357(9) -0.1200(9) 0.6746(6) 0.112 Uiso 1 calc R .
C106 C 0.0780(8) 0.0465(8) 0.6851(5) 0.072(3) Uani 1 d DU .
H10D H 0.1388(8) 0.0295(8) 0.7065(5) 0.086 Uiso 1 calc R .
C107 C 0.1791(8) 0.2343(8) 0.7573(3) 0.051(3) Uani 1 d DU .
C108 C 0.1246(8) 0.1913(10) 0.7895(4) 0.061(3) Uani 1 d DU .
H10E H 0.0594(8) 0.1727(10) 0.7753(4) 0.073 Uiso 1 calc R .
C109 C 0.1599(10) 0.1749(12) 0.8395(4) 0.090(4) Uani 1 d DU .
H10N H 0.1197(10) 0.1455(12) 0.8587(4) 0.108 Uiso 1 calc R .
C110 C 0.2542(10) 0.2012(10) 0.8620(4) 0.086(4) Uani 1 d DU .
H10O H 0.2804(10) 0.1880(10) 0.8965(4) 0.103 Uiso 1 calc R .
C111 C 0.3084(9) 0.2470(10) 0.8331(4) 0.070(3) Uani 1 d DU .
H11B H 0.3731(9) 0.2670(10) 0.8478(4) 0.084 Uiso 1 calc R .
C112 C 0.2698(8) 0.2649(8) 0.7818(3) 0.051(3) Uani 1 d DU .
H11C H 0.3090(8) 0.3001(8) 0.7634(3) 0.062 Uiso 1 calc R .
C113 C 0.2158(7) 0.2605(7) 0.6697(4) 0.034(3) Uani 1 d D .
C114 C 0.2536(6) 0.1599(7) 0.6529(3) 0.036(2) Uani 1 d D .
H11D H 0.2241(6) 0.0884(7) 0.6553(3) 0.043 Uiso 1 calc R .
C115 C 0.3328(7) 0.1642(7) 0.6330(4) 0.046(3) Uani 1 d D .
H11E H 0.3549(7) 0.0951(7) 0.6219(4) 0.055 Uiso 1 calc R .
C116 C 0.3798(6) 0.2623(7) 0.6287(3) 0.030(2) Uani 1 d D .
H11F H 0.4335(6) 0.2628(7) 0.6150(3) 0.037 Uiso 1 calc R .
C117 C 0.3466(6) 0.3609(7) 0.6451(4) 0.036(3) Uani 1 d D .
H11H H 0.3783(6) 0.4311(7) 0.6431(4) 0.043 Uiso 1 calc R .
C118 C 0.2675(6) 0.3594(7) 0.6644(3) 0.034(2) Uani 1 d D .
H11G H 0.2466(6) 0.4300(7) 0.6748(3) 0.041 Uiso 1 calc R .
C119 C 0.0817(8) 0.3872(8) 0.6943(4) 0.044(3) Uani 1 d D .
C120 C 0.0496(7) 0.4441(8) 0.6487(4) 0.050(3) Uani 1 d D .
H12D H 0.0567(7) 0.4084(8) 0.6192(4) 0.060 Uiso 1 calc R .
C121 C 0.0068(8) 0.5538(9) 0.6458(4) 0.069(4) Uani 1 d D .
H12E H -0.0150(8) 0.5885(9) 0.6141(4) 0.083 Uiso 1 calc R .
C122 C -0.0043(8) 0.6105(8) 0.6857(4) 0.059(3) Uani 1 d D .
H12F H -0.0342(8) 0.6834(8) 0.6824(4) 0.071 Uiso 1 calc R .
C123 C 0.0291(7) 0.5600(7) 0.7323(3) 0.050(3) Uani 1 d D .
H12G H 0.0236(7) 0.5984(7) 0.7615(3) 0.060 Uiso 1 calc R .
C124 C 0.0705(7) 0.4525(7) 0.7351(3) 0.041(3) Uani 1 d D .
H12H H 0.0932(7) 0.4201(7) 0.7672(3) 0.049 Uiso 1 calc R .
B2 B -0.0667(9) 0.2666(9) 0.0470(5) 0.0397(12) Uani 1 d . .
C201 C 0.0101(8) 0.1639(8) 0.0734(4) 0.063(3) Uani 1 d DU .
C202 C 0.0968(9) 0.1879(10) 0.1076(5) 0.084(4) Uani 1 d DU .
H20C H 0.1130(9) 0.2636(10) 0.1203(5) 0.100 Uiso 1 d R .
C203 C 0.1626(9) 0.1082(12) 0.1296(5) 0.123(5) Uani 1 d DU .
H20D H 0.2123(9) 0.1346(12) 0.1572(5) 0.148 Uiso 1 d R .
C204 C 0.1443(11) -0.0053(13) 0.1200(6) 0.132(6) Uani 1 d DU .
H20E H 0.1884(11) -0.0617(13) 0.1363(6) 0.159 Uiso 1 calc R .
C205 C 0.0621(10) -0.0361(9) 0.0867(5) 0.102(4) Uani 1 d DU .
H20F H 0.0484(10) -0.1150(9) 0.0807(5) 0.123 Uiso 1 calc R .
C206 C -0.0052(8) 0.0476(8) 0.0603(4) 0.072(3) Uani 1 d DU .
H20G H -0.0589(8) 0.0248(8) 0.0346(4) 0.086 Uiso 1 calc R .
C207 C -0.1181(7) 0.2329(9) -0.0137(4) 0.051(3) Uani 1 d DU .
C208 C -0.0604(8) 0.1874(10) -0.0425(4) 0.064(3) Uani 1 d DU .
H20H H 0.0032(8) 0.1640(10) -0.0273(4) 0.077 Uiso 1 calc R .
C209 C -0.0980(9) 0.1766(11) -0.0947(4) 0.076(4) Uani 1 d DU .
H20I H -0.0601(9) 0.1428(11) -0.1142(4) 0.091 Uiso 1 calc R .
C210 C -0.1860(9) 0.2135(10) -0.1167(4) 0.082(4) Uani 1 d DU .
H21C H -0.2085(9) 0.2087(10) -0.1518(4) 0.099 Uiso 1 calc R .
C211 C -0.2449(8) 0.2581(11) -0.0897(4) 0.069(3) Uani 1 d DU .
H21D H -0.3071(8) 0.2847(11) -0.1060(4) 0.083 Uiso 1 calc R .
C212 C -0.2126(8) 0.2640(9) -0.0385(4) 0.057(3) Uani 1 d DU .
H21E H -0.2549(8) 0.2894(9) -0.0196(4) 0.068 Uiso 1 calc R .
C213 C -0.1604(8) 0.2638(8) 0.0747(4) 0.042(3) Uani 1 d D .
C214 C -0.1882(7) 0.1648(7) 0.0948(4) 0.048(3) Uani 1 d D .
H21F H -0.1495(7) 0.0986(7) 0.0964(4) 0.058 Uiso 1 calc R .
C215 C -0.2699(7) 0.1571(7) 0.1128(3) 0.037(3) Uani 1 d D .
H21G H -0.2901(7) 0.0861(7) 0.1230(3) 0.044 Uiso 1 calc R .
C216 C -0.3201(8) 0.2564(8) 0.1150(4) 0.051(3) Uani 1 d D .
H21H H -0.3747(8) 0.2541(8) 0.1281(4) 0.061 Uiso 1 calc R .
C217 C -0.2922(7) 0.3597(7) 0.0985(4) 0.041(3) Uani 1 d D .
H21I H -0.3256(7) 0.4282(7) 0.1013(4) 0.049 Uiso 1 calc R .
C218 C -0.2138(7) 0.3612(7) 0.0775(4) 0.041(3) Uani 1 d D .
H21J H -0.1966(7) 0.4311(7) 0.0647(4) 0.049 Uiso 1 calc R .
C219 C -0.0240(7) 0.3912(7) 0.0498(4) 0.040(3) Uani 1 d D .
C220 C 0.0096(7) 0.4438(8) 0.0961(3) 0.048(3) Uani 1 d D .
H22C H 0.0017(7) 0.4043(8) 0.1246(3) 0.058 Uiso 1 calc R .
C221 C 0.0525(6) 0.5469(8) 0.1029(3) 0.047(3) Uani 1 d D .
H22D H 0.0753(6) 0.5781(8) 0.1353(3) 0.056 Uiso 1 calc R .
C222 C 0.0627(7) 0.6076(7) 0.0605(4) 0.056(4) Uani 1 d D .
H22E H 0.0921(7) 0.6806(7) 0.0639(4) 0.067 Uiso 1 calc R .
C223 C 0.0296(8) 0.5597(9) 0.0146(4) 0.063(4) Uani 1 d D .
H22F H 0.0359(8) 0.6010(9) -0.0137(4) 0.076 Uiso 1 calc R .
C224 C -0.0137(6) 0.4510(8) 0.0080(4) 0.053(3) Uani 1 d D .
H22G H -0.0355(6) 0.4190(8) -0.0243(4) 0.064 Uiso 1 calc R .

loop_
_atom_type_symbol
_atom_type_description
_atom_type_scat_dispersion_real
_atom_type_scat_dispersion_imag
_atom_type_scat_source
C C 0.0033 0.0016 'International Tables Vol C Tables 4.2.6.8 and 6.1.1.4'
H H 0.0000 0.0000 'International Tables Vol C Tables 4.2.6.8 and 6.1.1.4'
B B 0.0013 0.0007 'International Tables Vol C Tables 4.2.6.8 and 6.1.1.4'
N N 0.0061 0.0033 'International Tables Vol C Tables 4.2.6.8 and 6.1.1.4'
O O 0.0106 0.0060 'International Tables Vol C Tables 4.2.6.8 and 6.1.1.4'
Cl Cl 0.1484 0.1585 'International Tables Vol C Tables 4.2.6.8 and 6.1.1.4'
Cu Cu 0.3201 1.2651 'International Tables Vol C Tables 4.2.6.8 and 6.1.1.4'

loop_
_geom_angle_atom_site_label_1
_geom_angle_atom_site_label_2
_geom_angle_atom_site_label_3
_geom_angle
_geom_angle_site_symmetry_1
_geom_angle_site_symmetry_3
_geom_angle_publ_flag
O2 Cu1 O1 41.5(2) . . ?
O2 Cu1 N3 107.9(3) . . ?
O1 Cu1 N3 148.2(4) . . ?
O2 Cu1 N1 129.5(4) . . ?
O1 Cu1 N1 104.2(4) . . ?
N3 Cu1 N1 104.5(3) . . ?
O2 Cu1 N2 132.7(4) . . ?
O1 Cu1 N2 108.7(4) . . ?
N3 Cu1 N2 86.3(3) . . ?
N1 Cu1 N2 86.5(3) . . ?
O2 O1 Cu2 71.4(4) . . ?
O2 O1 Cu1 67.7(4) . . ?
Cu2 O1 Cu1 138.4(6) . . ?
C8 N1 C7 111.9(6) . . ?
C8 N1 C1 110.4(7) . . ?
C7 N1 C1 110.1(7) . . ?
C8 N1 Cu1 111.4(6) . . ?
C7 N1 Cu1 112.9(5) . . ?
C1 N1 Cu1 99.4(5) . . ?
C2 C1 N1 112.6(6) . . ?
C1 C2 N2 110.9(7) . . ?
C3 N2 C11 113.8(7) . . ?
C3 N2 C2 113.2(7) . . ?
C11 N2 C2 108.9(6) . . ?
C3 N2 Cu1 101.7(5) . . ?
C11 N2 Cu1 115.0(6) . . ?
C2 N2 Cu1 103.6(4) . . ?
N2 C3 C4 117.4(8) . . ?
C3 C4 N3 108.0(7) . . ?
C5 N3 C14 112.4(8) . . ?
C5 N3 C4 110.4(7) . . ?
C14 N3 C4 101.0(7) . . ?
C5 N3 Cu1 115.8(6) . . ?
C14 N3 Cu1 113.3(7) . . ?
C4 N3 Cu1 102.2(6) . . ?
C6 C5 N3 113.4(8) . . ?
C5 C6 C7 116.4(8) . . ?
C6 C7 N1 113.8(6) . . ?
C9 C8 N1 112.9(7) . . ?
C9 C8 C10 113.0(7) . . ?
N1 C8 C10 116.7(7) . . ?
C12 C11 N2 109.7(7) . . ?
C12 C11 C13 109.6(8) . . ?
N2 C11 C13 114.2(8) . . ?
N3 C14 C16 109.0(9) . . ?
N3 C14 C15 116.3(10) . . ?
C16 C14 C15 106.8(10) . . ?
O1 Cu2 O2 43.6(3) . . ?
O1 Cu2 N6 106.3(4) . . ?
O2 Cu2 N6 149.7(3) . . ?
O1 Cu2 N4 132.3(4) . . ?
O2 Cu2 N4 101.1(3) . . ?
N6 Cu2 N4 105.2(3) . . ?
O1 Cu2 N5 128.9(4) . . ?
O2 Cu2 N5 107.7(4) . . ?
N6 Cu2 N5 88.9(3) . . ?
N4 Cu2 N5 86.3(3) . . ?
O1 O2 Cu2 65.0(3) . . ?
O1 O2 Cu1 70.8(3) . . ?
Cu2 O2 Cu1 135.1(4) . . ?
C23 N4 C24 115.0(7) . . ?
C23 N4 C17 108.5(7) . . ?
C24 N4 C17 108.2(7) . . ?
C23 N4 Cu2 113.6(6) . . ?
C24 N4 Cu2 110.3(6) . . ?
C17 N4 Cu2 100.1(5) . . ?
C18 C17 N4 113.1(7) . . ?
N5 C18 C17 113.3(7) . . ?
C18 N5 C27 114.7(7) . . ?
C18 N5 C19 109.8(7) . . ?
C27 N5 C19 108.1(7) . . ?
C18 N5 Cu2 104.2(5) . . ?
C27 N5 Cu2 117.6(5) . . ?
C19 N5 Cu2 101.6(5) . . ?
C20 C19 N5 110.2(7) . . ?
N6 C20 C19 117.3(7) . . ?
C20 N6 C21 109.4(8) . . ?
C20 N6 C30 109.9(6) . . ?
C21 N6 C30 112.6(7) . . ?
C20 N6 Cu2 99.8(5) . . ?
C21 N6 Cu2 112.4(5) . . ?
C30 N6 Cu2 112.0(6) . . ?
N6 C21 C22 118.2(9) . . ?
C21 C22 C23 115.2(8) . . ?
N4 C23 C22 116.5(9) . . ?
N4 C24 C26 111.3(8) . . ?
N4 C24 C25 108.5(8) . . ?
C26 C24 C25 105.4(9) . . ?
C28 C27 N5 114.1(7) . . ?
C28 C27 C29 109.8(8) . . ?
N5 C27 C29 115.7(7) . . ?
C31 C30 N6 113.6(8) . . ?
C31 C30 C32 109.9(7) . . ?
N6 C30 C32 110.4(6) . . ?
C113 B1 C107 112.3(9) . . ?
C113 B1 C101 111.0(8) . . ?
C107 B1 C101 110.4(9) . . ?
C113 B1 C119 108.5(8) . . ?
C107 B1 C119 107.1(8) . . ?
C101 B1 C119 107.3(9) . . ?
C102 C101 C106 116.5(8) . . ?
C102 C101 B1 126.2(9) . . ?
C106 C101 B1 116.3(9) . . ?
C101 C102 C103 119.8(9) . . ?
C104 C103 C102 121.7(10) . . ?
C103 C104 C105 118.8(9) . . ?
C104 C105 C106 119.8(10) . . ?
C105 C106 C101 123.0(10) . . ?
C112 C107 C108 113.2(8) . . ?
C112 C107 B1 122.7(9) . . ?
C108 C107 B1 123.7(9) . . ?
C109 C108 C107 124.3(9) . . ?
C108 C109 C110 120.1(9) . . ?
C111 C110 C109 117.9(8) . . ?
C110 C111 C112 121.0(9) . . ?
C107 C112 C111 123.4(9) . . ?
C118 C113 C114 112.8(7) . . ?
C118 C113 B1 123.4(8) . . ?
C114 C113 B1 123.0(7) . . ?
C115 C114 C113 121.5(7) . . ?
C116 C115 C114 123.1(7) . . ?
C115 C116 C117 117.3(7) . . ?
C116 C117 C118 120.8(7) . . ?
C117 C118 C113 124.5(7) . . ?
C120 C119 C124 113.0(8) . . ?
C120 C119 B1 122.8(8) . . ?
C124 C119 B1 124.0(8) . . ?
C119 C120 C121 121.4(8) . . ?
C122 C121 C120 123.0(9) . . ?
C121 C122 C123 118.3(8) . . ?
C124 C123 C122 118.7(8) . . ?
C123 C124 C119 125.6(8) . . ?
C219 B2 C201 115.8(9) . . ?
C219 B2 C207 109.2(9) . . ?
C201 B2 C207 109.9(8) . . ?
C219 B2 C213 109.8(8) . . ?
C201 B2 C213 107.5(8) . . ?
C207 B2 C213 104.1(8) . . ?
C202 C201 C206 115.1(8) . . ?
C202 C201 B2 122.3(9) . . ?
C206 C201 B2 122.4(10) . . ?
C203 C202 C201 124.9(11) . . ?
C202 C203 C204 119.9(11) . . ?
C205 C204 C203 119.0(10) . . ?
C204 C205 C206 121.8(10) . . ?
C201 C206 C205 118.7(10) . . ?
C208 C207 C212 117.6(9) . . ?
C208 C207 B2 118.7(9) . . ?
C212 C207 B2 123.1(8) . . ?
C207 C208 C209 119.3(9) . . ?
C210 C209 C208 120.7(8) . . ?
C209 C210 C211 121.7(9) . . ?
C210 C211 C212 119.2(9) . . ?
C211 C212 C207 121.4(9) . . ?
C214 C213 C218 116.2(7) . . ?
C214 C213 B2 122.5(8) . . ?
C218 C213 B2 121.3(8) . . ?
C213 C214 C215 123.6(7) . . ?
C216 C215 C214 117.7(7) . . ?
C215 C216 C217 121.1(8) . . ?
C216 C217 C218 118.9(7) . . ?
C213 C218 C217 122.2(7) . . ?
C220 C219 C224 117.4(8) . . ?
C220 C219 B2 119.5(8) . . ?
C224 C219 B2 123.0(9) . . ?
C221 C220 C219 124.2(7) . . ?
C220 C221 C222 118.3(8) . . ?
C223 C222 C221 119.2(8) . . ?
C222 C223 C224 122.2(8) . . ?
C219 C224 C223 118.8(8) . . ?

loop_
_geom_bond_atom_site_label_1
_geom_bond_atom_site_label_2
_geom_bond_distance
_geom_bond_site_symmetry_2
_geom_bond_publ_flag
Cu1 O2 1.919(8) . ?
Cu1 O1 1.958(10) . ?
Cu1 N3 1.989(8) . ?
Cu1 N1 2.106(8) . ?
Cu1 N2 2.220(7) . ?
O1 O2 1.374(5) . ?
O1 Cu2 1.806(9) . ?
N1 C8 1.490(9) . ?
N1 C7 1.516(9) . ?
N1 C1 1.531(10) . ?
C1 C2 1.509(10) . ?
C2 N2 1.522(9) . ?
N2 C3 1.444(10) . ?
N2 C11 1.492(10) . ?
C3 C4 1.497(11) . ?
C4 N3 1.557(9) . ?
N3 C5 1.493(9) . ?
N3 C14 1.518(11) . ?
C5 C6 1.492(11) . ?
C6 C7 1.499(9) . ?
C8 C9 1.478(11) . ?
C8 C10 1.548(10) . ?
C11 C12 1.488(11) . ?
C11 C13 1.522(11) . ?
C14 C16 1.529(12) . ?
C14 C15 1.546(14) . ?
Cu2 O2 1.889(9) . ?
Cu2 N6 2.020(8) . ?
Cu2 N4 2.102(7) . ?
Cu2 N5 2.224(7) . ?
N4 C23 1.481(10) . ?
N4 C24 1.529(10) . ?
N4 C17 1.541(10) . ?
C17 C18 1.503(11) . ?
C18 N5 1.450(10) . ?
N5 C27 1.500(9) . ?
N5 C19 1.565(10) . ?
C19 C20 1.525(10) . ?
C20 N6 1.471(10) . ?
N6 C21 1.480(11) . ?
N6 C30 1.535(9) . ?
C21 C22 1.495(11) . ?
C22 C23 1.511(11) . ?
C24 C26 1.550(12) . ?
C24 C25 1.562(12) . ?
C27 C28 1.499(12) . ?
C27 C29 1.548(10) . ?
C30 C31 1.532(11) . ?
C30 C32 1.552(10) . ?
B1 C113 1.587(14) . ?
B1 C107 1.593(15) . ?
B1 C101 1.66(2) . ?
B1 C119 1.697(14) . ?
C101 C102 1.384(11) . ?
C101 C106 1.404(11) . ?
C102 C103 1.434(11) . ?
C103 C104 1.364(13) . ?
C104 C105 1.373(13) . ?
C105 C106 1.392(11) . ?
C107 C112 1.364(11) . ?
C107 C108 1.428(11) . ?
C108 C109 1.367(11) . ?
C109 C110 1.382(13) . ?
C110 C111 1.368(12) . ?
C111 C112 1.409(10) . ?
C113 C118 1.405(10) . ?
C113 C114 1.427(10) . ?
C114 C115 1.394(10) . ?
C115 C116 1.354(10) . ?
C116 C117 1.372(10) . ?
C117 C118 1.383(10) . ?
C119 C120 1.402(11) . ?
C119 C124 1.412(10) . ?
C120 C121 1.419(11) . ?
C121 C122 1.337(11) . ?
C122 C123 1.394(10) . ?
C123 C124 1.387(10) . ?
B2 C219 1.577(13) . ?
B2 C201 1.67(2) . ?
B2 C207 1.71(2) . ?
B2 C213 1.723(14) . ?
C201 C202 1.396(12) . ?
C201 C206 1.412(11) . ?
C202 C203 1.361(11) . ?
C203 C204 1.368(13) . ?
C204 C205 1.357(13) . ?
C205 C206 1.444(11) . ?
C207 C208 1.401(11) . ?
C207 C212 1.413(11) . ?
C208 C209 1.421(12) . ?
C209 C210 1.337(12) . ?
C210 C211 1.374(11) . ?
C211 C212 1.384(11) . ?
C213 C214 1.389(10) . ?
C213 C218 1.390(10) . ?
C214 C215 1.398(10) . ?
C215 C216 1.381(10) . ?
C216 C217 1.390(10) . ?
C217 C218 1.401(10) . ?
C219 C220 1.398(10) . ?
C219 C224 1.398(11) . ?
C220 C221 1.349(10) . ?
C221 C222 1.416(10) . ?
C222 C223 1.363(11) . ?
C223 C224 1.409(11) . ?

loop_
_geom_torsion_atom_site_label_1
_geom_torsion_atom_site_label_2
_geom_torsion_atom_site_label_3
_geom_torsion_atom_site_label_4
_geom_torsion
_geom_torsion_site_symmetry_1
_geom_torsion_site_symmetry_2
_geom_torsion_site_symmetry_3
_geom_torsion_site_symmetry_4
_geom_torsion_publ_flag
O2 Cu1 O1 O2 0.000(3) . . . . ?
N3 Cu1 O1 O2 -19.4(14) . . . . ?
N1 Cu1 O1 O2 134.7(8) . . . . ?
N2 Cu1 O1 O2 -134.1(8) . . . . ?
O2 Cu1 O1 Cu2 11.6(4) . . . . ?
N3 Cu1 O1 Cu2 -7.8(16) . . . . ?
N1 Cu1 O1 Cu2 146.3(9) . . . . ?
N2 Cu1 O1 Cu2 -122.6(9) . . . . ?
O2 Cu1 N1 C8 1.3(8) . . . . ?
O1 Cu1 N1 C8 -36.3(7) . . . . ?
N3 Cu1 N1 C8 130.0(5) . . . . ?
N2 Cu1 N1 C8 -144.7(6) . . . . ?
O2 Cu1 N1 C7 -125.6(6) . . . . ?
O1 Cu1 N1 C7 -163.2(6) . . . . ?
N3 Cu1 N1 C7 3.0(6) . . . . ?
N2 Cu1 N1 C7 88.3(5) . . . . ?
O2 Cu1 N1 C1 117.8(6) . . . . ?
O1 Cu1 N1 C1 80.1(6) . . . . ?
N3 Cu1 N1 C1 -113.6(5) . . . . ?
N2 Cu1 N1 C1 -28.3(5) . . . . ?
C8 N1 C1 C2 170.5(7) . . . . ?
C7 N1 C1 C2 -65.4(9) . . . . ?
Cu1 N1 C1 C2 53.4(8) . . . . ?
N1 C1 C2 N2 -56.9(10) . . . . ?
C1 C2 N2 C3 135.1(8) . . . . ?
C1 C2 N2 C11 -97.2(9) . . . . ?
C1 C2 N2 Cu1 25.7(8) . . . . ?
O2 Cu1 N2 C3 100.8(7) . . . . ?
O1 Cu1 N2 C3 141.1(6) . . . . ?
N3 Cu1 N2 C3 -10.3(6) . . . . ?
N1 Cu1 N2 C3 -115.1(6) . . . . ?
O2 Cu1 N2 C11 -22.8(7) . . . . ?
O1 Cu1 N2 C11 17.5(6) . . . . ?
N3 Cu1 N2 C11 -133.9(6) . . . . ?
N1 Cu1 N2 C11 121.4(6) . . . . ?
O2 Cu1 N2 C2 -141.5(6) . . . . ?
O1 Cu1 N2 C2 -101.2(6) . . . . ?
N3 Cu1 N2 C2 107.4(6) . . . . ?
N1 Cu1 N2 C2 2.6(6) . . . . ?
C11 N2 C3 C4 105.9(9) . . . . ?
C2 N2 C3 C4 -129.0(8) . . . . ?
Cu1 N2 C3 C4 -18.5(9) . . . . ?
N2 C3 C4 N3 48.7(12) . . . . ?
C3 C4 N3 C5 72.3(11) . . . . ?
C3 C4 N3 C14 -168.5(10) . . . . ?
C3 C4 N3 Cu1 -51.5(9) . . . . ?
O2 Cu1 N3 C5 139.3(7) . . . . ?
O1 Cu1 N3 C5 152.6(9) . . . . ?
N1 Cu1 N3 C5 -1.4(7) . . . . ?
N2 Cu1 N3 C5 -86.9(7) . . . . ?
O2 Cu1 N3 C14 7.2(7) . . . . ?
O1 Cu1 N3 C14 20.6(11) . . . . ?
N1 Cu1 N3 C14 -133.5(6) . . . . ?
N2 Cu1 N3 C14 141.1(6) . . . . ?
O2 Cu1 N3 C4 -100.6(6) . . . . ?
O1 Cu1 N3 C4 -87.2(9) . . . . ?
N1 Cu1 N3 C4 118.7(5) . . . . ?
N2 Cu1 N3 C4 33.2(5) . . . . ?
C14 N3 C5 C6 100.4(10) . . . . ?
C4 N3 C5 C6 -147.7(8) . . . . ?
Cu1 N3 C5 C6 -32.1(10) . . . . ?
N3 C5 C6 C7 78.0(10) . . . . ?
C5 C6 C7 N1 -75.8(9) . . . . ?
C8 N1 C7 C6 -97.9(9) . . . . ?
C1 N1 C7 C6 138.9(7) . . . . ?
Cu1 N1 C7 C6 28.8(8) . . . . ?
C7 N1 C8 C9 65.0(9) . . . . ?
C1 N1 C8 C9 -172.0(7) . . . . ?
Cu1 N1 C8 C9 -62.5(8) . . . . ?
C7 N1 C8 C10 -68.4(9) . . . . ?
C1 N1 C8 C10 54.6(10) . . . . ?
Cu1 N1 C8 C10 164.1(6) . . . . ?
C3 N2 C11 C12 -57.6(10) . . . . ?
C2 N2 C11 C12 175.0(7) . . . . ?
Cu1 N2 C11 C12 59.3(8) . . . . ?
C3 N2 C11 C13 65.9(11) . . . . ?
C2 N2 C11 C13 -61.5(11) . . . . ?
Cu1 N2 C11 C13 -177.3(7) . . . . ?
C5 N3 C14 C16 -64.7(12) . . . . ?
C4 N3 C14 C16 177.6(10) . . . . ?
Cu1 N3 C14 C16 69.0(10) . . . . ?
C5 N3 C14 C15 56.1(12) . . . . ?
C4 N3 C14 C15 -61.6(12) . . . . ?
Cu1 N3 C14 C15 -170.2(9) . . . . ?
O2 O1 Cu2 O2 0.000(3) . . . . ?
Cu1 O1 Cu2 O2 -11.3(3) . . . . ?
O2 O1 Cu2 N6 175.9(7) . . . . ?
Cu1 O1 Cu2 N6 164.6(9) . . . . ?
O2 O1 Cu2 N4 -54.6(10) . . . . ?
Cu1 O1 Cu2 N4 -65.9(12) . . . . ?
O2 O1 Cu2 N5 73.8(10) . . . . ?
Cu1 O1 Cu2 N5 62.5(12) . . . . ?
Cu2 O1 O2 Cu2 0.000(2) . . . . ?
Cu1 O1 O2 Cu2 171.9(2) . . . . ?
Cu2 O1 O2 Cu1 -171.9(2) . . . . ?
Cu1 O1 O2 Cu1 0.000(3) . . . . ?
O1 Cu2 O2 O1 0.000(3) . . . . ?
N6 Cu2 O2 O1 -7.8(14) . . . . ?
N4 Cu2 O2 O1 142.1(8) . . . . ?
N5 Cu2 O2 O1 -128.3(8) . . . . ?
O1 Cu2 O2 Cu1 10.8(4) . . . . ?
N6 Cu2 O2 Cu1 3.0(13) . . . . ?
N4 Cu2 O2 Cu1 152.9(7) . . . . ?
N5 Cu2 O2 Cu1 -117.5(7) . . . . ?
O1 Cu1 O2 O1 0.000(3) . . . . ?
N3 Cu1 O2 O1 169.4(8) . . . . ?
N1 Cu1 O2 O1 -63.2(10) . . . . ?
N2 Cu1 O2 O1 67.5(10) . . . . ?
O1 Cu1 O2 Cu2 -10.4(4) . . . . ?
N3 Cu1 O2 Cu2 159.0(7) . . . . ?
N1 Cu1 O2 Cu2 -73.6(9) . . . . ?
N2 Cu1 O2 Cu2 57.2(9) . . . . ?
O1 Cu2 N4 C23 -127.2(7) . . . . ?
O2 Cu2 N4 C23 -162.1(7) . . . . ?
N6 Cu2 N4 C23 2.6(7) . . . . ?
N5 Cu2 N4 C23 90.5(6) . . . . ?
O1 Cu2 N4 C24 3.5(8) . . . . ?
O2 Cu2 N4 C24 -31.4(7) . . . . ?
N6 Cu2 N4 C24 133.4(6) . . . . ?
N5 Cu2 N4 C24 -138.8(6) . . . . ?
O1 Cu2 N4 C17 117.4(7) . . . . ?
O2 Cu2 N4 C17 82.4(6) . . . . ?
N6 Cu2 N4 C17 -112.8(5) . . . . ?
N5 Cu2 N4 C17 -25.0(5) . . . . ?
C23 N4 C17 C18 -71.0(9) . . . . ?
C24 N4 C17 C18 163.7(8) . . . . ?
Cu2 N4 C17 C18 48.2(8) . . . . ?
N4 C17 C18 N5 -54.1(11) . . . . ?
C17 C18 N5 C27 -103.7(9) . . . . ?
C17 C18 N5 C19 134.4(8) . . . . ?
C17 C18 N5 Cu2 26.3(9) . . . . ?
O1 Cu2 N5 C18 -143.8(7) . . . . ?
O2 Cu2 N5 C18 -99.8(6) . . . . ?
N6 Cu2 N5 C18 106.0(6) . . . . ?
N4 Cu2 N5 C18 0.7(6) . . . . ?
O1 Cu2 N5 C27 -15.6(9) . . . . ?
O2 Cu2 N5 C27 28.4(7) . . . . ?
N6 Cu2 N5 C27 -125.8(7) . . . . ?
N4 Cu2 N5 C27 128.9(7) . . . . ?
O1 Cu2 N5 C19 102.1(6) . . . . ?
O2 Cu2 N5 C19 146.1(5) . . . . ?
N6 Cu2 N5 C19 -8.1(5) . . . . ?
N4 Cu2 N5 C19 -113.4(5) . . . . ?
C18 N5 C19 C20 -126.2(8) . . . . ?
C27 N5 C19 C20 108.1(8) . . . . ?
Cu2 N5 C19 C20 -16.3(8) . . . . ?
N5 C19 C20 N6 48.9(11) . . . . ?
C19 C20 N6 C21 66.1(10) . . . . ?
C19 C20 N6 C30 -169.7(8) . . . . ?
C19 C20 N6 Cu2 -51.9(9) . . . . ?
O1 Cu2 N6 C20 -100.4(7) . . . . ?
O2 Cu2 N6 C20 -94.8(9) . . . . ?
N4 Cu2 N6 C20 115.8(6) . . . . ?
N5 Cu2 N6 C20 30.0(6) . . . . ?
O1 Cu2 N6 C21 143.8(7) . . . . ?
O2 Cu2 N6 C21 149.4(8) . . . . ?
N4 Cu2 N6 C21 0.1(7) . . . . ?
N5 Cu2 N6 C21 -85.8(6) . . . . ?
O1 Cu2 N6 C30 15.8(7) . . . . ?
O2 Cu2 N6 C30 21.4(10) . . . . ?
N4 Cu2 N6 C30 -127.9(5) . . . . ?
N5 Cu2 N6 C30 146.3(5) . . . . ?
C20 N6 C21 C22 -144.3(8) . . . . ?
C30 N6 C21 C22 93.1(9) . . . . ?
Cu2 N6 C21 C22 -34.5(10) . . . . ?
N6 C21 C22 C23 75.7(11) . . . . ?
C24 N4 C23 C22 -100.6(10) . . . . ?
C17 N4 C23 C22 138.2(9) . . . . ?
Cu2 N4 C23 C22 27.8(11) . . . . ?
C21 C22 C23 N4 -70.2(12) . . . . ?
C23 N4 C24 C26 -61.9(11) . . . . ?
C17 N4 C24 C26 59.5(11) . . . . ?
Cu2 N4 C24 C26 168.1(8) . . . . ?
C23 N4 C24 C25 53.7(11) . . . . ?
C17 N4 C24 C25 175.1(8) . . . . ?
Cu2 N4 C24 C25 -76.3(9) . . . . ?
C18 N5 C27 C28 67.6(10) . . . . ?
C19 N5 C27 C28 -169.6(7) . . . . ?
Cu2 N5 C27 C28 -55.4(9) . . . . ?
C18 N5 C27 C29 -61.3(12) . . . . ?
C19 N5 C27 C29 61.5(12) . . . . ?
Cu2 N5 C27 C29 175.7(9) . . . . ?
C20 N6 C30 C31 -58.9(10) . . . . ?
C21 N6 C30 C31 63.3(10) . . . . ?
Cu2 N6 C30 C31 -168.9(7) . . . . ?
C20 N6 C30 C32 177.1(8) . . . . ?
C21 N6 C30 C32 -60.6(10) . . . . ?
Cu2 N6 C30 C32 67.2(8) . . . . ?
C113 B1 C101 C102 -94.2(13) . . . . ?
C107 B1 C101 C102 140.7(11) . . . . ?
C119 B1 C101 C102 24.2(14) . . . . ?
C113 B1 C101 C106 73.8(12) . . . . ?
C107 B1 C101 C106 -51.4(12) . . . . ?
C119 B1 C101 C106 -167.8(9) . . . . ?
C106 C101 C102 C103 5.0(17) . . . . ?
B1 C101 C102 C103 173.0(11) . . . . ?
C101 C102 C103 C104 -5.0(21) . . . . ?
C102 C103 C104 C105 5.3(23) . . . . ?
C103 C104 C105 C106 -5.9(21) . . . . ?
C104 C105 C106 C101 6.5(20) . . . . ?
C102 C101 C106 C105 -5.9(17) . . . . ?
B1 C101 C106 C105 -175.1(11) . . . . ?
C113 B1 C107 C112 28.1(13) . . . . ?
C101 B1 C107 C112 152.5(10) . . . . ?
C119 B1 C107 C112 -91.0(11) . . . . ?
C113 B1 C107 C108 -158.9(10) . . . . ?
C101 B1 C107 C108 -34.5(14) . . . . ?
C119 B1 C107 C108 82.0(13) . . . . ?
C112 C107 C108 C109 -3.8(18) . . . . ?
B1 C107 C108 C109 -177.5(11) . . . . ?
C107 C108 C109 C110 0.4(21) . . . . ?
C108 C109 C110 C111 2.1(21) . . . . ?
C109 C110 C111 C112 -1.0(19) . . . . ?
C108 C107 C112 C111 5.0(16) . . . . ?
B1 C107 C112 C111 178.7(10) . . . . ?
C110 C111 C112 C107 -2.8(18) . . . . ?
C107 B1 C113 C118 -86.7(12) . . . . ?
C101 B1 C113 C118 149.3(9) . . . . ?
C119 B1 C113 C118 31.6(14) . . . . ?
C107 B1 C113 C114 82.5(12) . . . . ?
C101 B1 C113 C114 -41.6(13) . . . . ?
C119 B1 C113 C114 -159.3(9) . . . . ?
C118 C113 C114 C115 -0.7(13) . . . . ?
B1 C113 C114 C115 -170.9(10) . . . . ?
C113 C114 C115 C116 0.8(15) . . . . ?
C114 C115 C116 C117 0.1(15) . . . . ?
C115 C116 C117 C118 -0.9(15) . . . . ?
C116 C117 C118 C113 0.9(16) . . . . ?
C114 C113 C118 C117 -0.1(14) . . . . ?
B1 C113 C118 C117 170.1(10) . . . . ?
C113 B1 C119 C120 47.6(13) . . . . ?
C107 B1 C119 C120 169.1(9) . . . . ?
C101 B1 C119 C120 -72.4(12) . . . . ?
C113 B1 C119 C124 -127.6(10) . . . . ?
C107 B1 C119 C124 -6.1(14) . . . . ?
C101 B1 C119 C124 112.4(11) . . . . ?
C124 C119 C120 C121 -2.7(14) . . . . ?
B1 C119 C120 C121 -178.4(10) . . . . ?
C119 C120 C121 C122 1.2(17) . . . . ?
C120 C121 C122 C123 1.0(18) . . . . ?
C121 C122 C123 C124 -1.3(16) . . . . ?
C122 C123 C124 C119 -0.5(15) . . . . ?
C120 C119 C124 C123 2.5(15) . . . . ?
B1 C119 C124 C123 178.1(9) . . . . ?
C219 B2 C201 C202 18.0(14) . . . . ?
C207 B2 C201 C202 142.3(10) . . . . ?
C213 B2 C201 C202 -105.1(11) . . . . ?
C219 B2 C201 C206 -158.0(10) . . . . ?
C207 B2 C201 C206 -33.8(13) . . . . ?
C213 B2 C201 C206 78.9(12) . . . . ?
C206 C201 C202 C203 -2.6(18) . . . . ?
B2 C201 C202 C203 -178.9(12) . . . . ?
C201 C202 C203 C204 -2.6(24) . . . . ?
C202 C203 C204 C205 3.0(26) . . . . ?
C203 C204 C205 C206 1.7(24) . . . . ?
C202 C201 C206 C205 7.0(15) . . . . ?
B2 C201 C206 C205 -176.7(10) . . . . ?
C204 C205 C206 C201 -6.9(19) . . . . ?
C219 B2 C207 C208 85.8(12) . . . . ?
C201 B2 C207 C208 -42.2(12) . . . . ?
C213 B2 C207 C208 -157.0(9) . . . . ?
C219 B2 C207 C212 -84.5(12) . . . . ?
C201 B2 C207 C212 147.5(10) . . . . ?
C213 B2 C207 C212 32.7(12) . . . . ?
C212 C207 C208 C209 1.2(17) . . . . ?
B2 C207 C208 C209 -169.6(10) . . . . ?
C207 C208 C209 C210 2.7(19) . . . . ?
C208 C209 C210 C211 -3.0(20) . . . . ?
C209 C210 C211 C212 -0.7(20) . . . . ?
C210 C211 C212 C207 4.7(19) . . . . ?
C208 C207 C212 C211 -4.9(17) . . . . ?
B2 C207 C212 C211 165.5(11) . . . . ?
C219 B2 C213 C214 -154.9(11) . . . . ?
C201 B2 C213 C214 -28.2(14) . . . . ?
C207 B2 C213 C214 88.3(12) . . . . ?
C219 B2 C213 C218 26.2(14) . . . . ?
C201 B2 C213 C218 152.9(10) . . . . ?
C207 B2 C213 C218 -90.6(11) . . . . ?
C218 C213 C214 C215 6.0(16) . . . . ?
B2 C213 C214 C215 -173.0(10) . . . . ?
C213 C214 C215 C216 -6.5(16) . . . . ?
C214 C215 C216 C217 2.0(15) . . . . ?
C215 C216 C217 C218 2.5(16) . . . . ?
C214 C213 C218 C217 -1.0(16) . . . . ?
B2 C213 C218 C217 178.0(10) . . . . ?
C216 C217 C218 C213 -3.1(16) . . . . ?
C201 B2 C219 C220 -64.5(12) . . . . ?
C207 B2 C219 C220 170.9(9) . . . . ?
C213 B2 C219 C220 57.4(13) . . . . ?
C201 B2 C219 C224 112.4(11) . . . . ?
C207 B2 C219 C224 -12.2(13) . . . . ?
C213 B2 C219 C224 -125.7(10) . . . . ?
C224 C219 C220 C221 -1.2(15) . . . . ?
B2 C219 C220 C221 175.9(10) . . . . ?
C219 C220 C221 C222 1.4(14) . . . . ?
C220 C221 C222 C223 -0.4(14) . . . . ?
C221 C222 C223 C224 -0.7(15) . . . . ?
C220 C219 C224 C223 0.1(14) . . . . ?
B2 C219 C224 C223 -176.9(10) . . . . ?
C222 C223 C224 C219 0.8(15) . . . . ?
